data_7123475
loop_
_publ_author_name
'Huang, Rui-Kang'
'Xiao, Zhi-Feng'
'Liu, De-Xuan'
'Zhang, Wei-Xiong'
'Chen, Xiao-Ming'

_publ_section_title
;
 Unprecedented Water-Controlled Rotator--Stator Conversion of
 Supramolecular Rotor in Crystals
;
_journal_name_full 'Chemical Communications'
_journal_paper_doi 10.1039/C9CC03267C
_journal_year 2019
_chemical_formula_moiety 'B F4, C12 H24 O6, C12 H12 N3'
_chemical_formula_sum 'C24 H36 B F4 N3 O6'
_chemical_formula_weight 549.37
_space_group_crystal_system monoclinic
_space_group_IT_number 14
_space_group_name_Hall '-P 2yn'
_space_group_name_H-M_alt 'P 1 21/n 1'
_symmetry_space_group_name_Hall '-P 2yn'
_symmetry_space_group_name_H-M 'P 1 21/n 1'
_atom_sites_solution_hydrogens geom
_atom_sites_solution_primary dual
_audit_creation_date 2019-02-01
_audit_creation_method
;
Olex2 1.2
(compiled 2018.05.29 svn.r3508 for OlexSys, GUI svn.r5506)
;
_audit_update_record
;
2019-02-22 deposited with the CCDC.    2019-05-16 downloaded from the CCDC.
;
_cell_angle_alpha 90
_cell_angle_beta 97.5471(13)
_cell_angle_gamma 90
_cell_formula_units_Z 4
_cell_length_a 8.32950(13)
_cell_length_b 18.8925(4)
_cell_length_c 18.0731(3)
_cell_measurement_reflns_used 9852
_cell_measurement_temperature 260(2)
_cell_measurement_theta_max 76.1270
_cell_measurement_theta_min 2.4560
_cell_volume 2819.44(9)
_computing_molecular_graphics 'Olex2 (Dolomanov et al., 2009)'
_computing_publication_material 'Olex2 (Dolomanov et al., 2009)'
_computing_structure_refinement 'ShelXL (Sheldrick, 2015)'
_computing_structure_solution 'ShelXT (Sheldrick, 2015)'
_diffrn_ambient_temperature 260(2)
_diffrn_measured_fraction_theta_full 0.990
_diffrn_measured_fraction_theta_max 0.984
_diffrn_measurement_device 'abstract diffractometer'
_diffrn_measurement_device_type 'dtrek-CrysAlisPro-abstract goniometer imported rigaku-d*trek images'
_diffrn_radiation_type CuK\a
_diffrn_radiation_wavelength 1.54184
_diffrn_reflns_av_R_equivalents 0.0367
_diffrn_reflns_av_unetI/netI 0.0346
_diffrn_reflns_Laue_measured_fraction_full 0.990
_diffrn_reflns_Laue_measured_fraction_max 0.984
_diffrn_reflns_limit_h_max 9
_diffrn_reflns_limit_h_min -6
_diffrn_reflns_limit_k_max 23
_diffrn_reflns_limit_k_min -23
_diffrn_reflns_limit_l_max 22
_diffrn_reflns_limit_l_min -21
_diffrn_reflns_number 18299
_diffrn_reflns_point_group_measured_fraction_full 0.990
_diffrn_reflns_point_group_measured_fraction_max 0.984
_diffrn_reflns_theta_full 67.684
_diffrn_reflns_theta_max 69.997
_diffrn_reflns_theta_min 3.400
_exptl_absorpt_coefficient_mu 0.930
_exptl_absorpt_correction_T_max 1.00000
_exptl_absorpt_correction_T_min 0.32683
_exptl_absorpt_correction_type multi-scan
_exptl_crystal_colour red
_exptl_crystal_colour_primary red
_exptl_crystal_density_diffrn 1.294
_exptl_crystal_description block
_exptl_crystal_F_000 1160
_exptl_crystal_size_max 0.5
_exptl_crystal_size_mid 0.4
_exptl_crystal_size_min 0.2
_refine_diff_density_max 0.271
_refine_diff_density_min -0.179
_refine_diff_density_rms 0.044
_refine_ls_extinction_coef 0.0009(3)
_refine_ls_extinction_expression Fc^*^=kFc[1+0.001xFc^2^\l^3^/sin(2\q)]^-1/4^
_refine_ls_extinction_method 'SHELXL-2014/7 (Sheldrick 2014'
_refine_ls_goodness_of_fit_ref 1.057
_refine_ls_hydrogen_treatment constr
_refine_ls_matrix_type full
_refine_ls_number_parameters 632
_refine_ls_number_reflns 5245
_refine_ls_number_restraints 303
_refine_ls_restrained_S_all 1.121
_refine_ls_R_factor_all 0.0616
_refine_ls_R_factor_gt 0.0560
_refine_ls_shift/su_max 0.000
_refine_ls_shift/su_mean 0.000
_refine_ls_structure_factor_coef Fsqd
_refine_ls_weighting_details 'w=1/[\s^2^(Fo^2^)+(0.1148P)^2^+0.2396P] where P=(Fo^2^+2Fc^2^)/3'
_refine_ls_weighting_scheme calc
_refine_ls_wR_factor_gt 0.1721
_refine_ls_wR_factor_ref 0.1801
_reflns_Friedel_coverage 0.000
_reflns_number_gt 4406
_reflns_number_total 5245
_reflns_threshold_expression 'I > 2\s(I)'
_cod_data_source_file c9cc03267c2.cif
_cod_data_source_block 1ht
_cod_original_cell_volume 2819.44(8)
_cod_database_code 7123475
_shelx_shelxl_version_number 2014/7
_shelx_space_group_comment
;
The symmetry employed for this shelxl refinement is uniquely defined
by the following loop, which should always be used as a source of
symmetry information in preference to the above space-group names.
They are only intended as comments.
;
_olex2_refinement_description
;
1. Fixed Uiso
 At 1.2 times of:
  All C(H) groups, All C(H,H) groups, All N(H,H,H) groups
2. Restrained distances
 C7A-C8A = C7B-C8B = C6B-C5B = C6A-C5A = C3B-C4B = C3A-C4A = C1B-C2B = C2A-C1A
 = C12B-C11B = C12A-C11A = C10B-C9B = C10A-C9A
 1.52 with sigma of 0.02
 O5A-C8A = O5B-C8B = O5A-C9A = O5B-C9B = O6A-C10A = O6B-C10B = O6A-C11A = O6B-
 C11B = O1A-C12A = O1B-C12B = O1A-C1A = O1B-C1B = O2A-C2A = O2B-C2B = O2B-C3B =
 O2A-C3A = O3A-C4A = O3B-C4B = O3B-C5B = O3A-C5A = O4A-C6A = O4B-C6B = O4A-C7A =
  O4B-C7B
 1.45 with sigma of 0.02
 N2B-C16B = N3B-C19B
 1.42 with sigma of 0.02
 F1B-F2B \\sim F1B-F3B \\sim F1B-F4B \\sim F2B-F3B \\sim F2B-F4B \\sim F3B-F4B
 with sigma of 0.04
 N3A-N2A \\sim N3B-N2B
 with sigma of 0.01
 F1A-F2A \\sim F1A-F3A \\sim F1A-F4A \\sim F2A-F3A \\sim F2A-F4A \\sim F3A-F4A
 with sigma of 0.04
3. Uiso/Uaniso restraints and constraints
N2B \\sim N3B \\sim N2A \\sim N3A: within 1.7A with sigma of 0.04 and sigma for
terminal atoms of 0.08
C1B \\sim C2B \\sim C3B \\sim C4B \\sim C5B \\sim C6B \\sim C7B \\sim C8B \\sim
C9B \\sim C10B \\sim C11B \\sim C12B \\sim C1A \\sim C2A \\sim C3A \\sim C4A
\\sim C5A \\sim C6A \\sim C7A \\sim C8A \\sim C9A \\sim C10A \\sim C11A \\sim
C12A: within 1.7A with sigma of 0.04 and sigma for terminal atoms of 0.08
4. Others
 Sof(O1B)=Sof(O2B)=Sof(O3B)=Sof(O4B)=Sof(O5B)=Sof(O6B)=Sof(C1B)=Sof(H1Ba)=
 Sof(H1Bb)=Sof(C2B)=Sof(H2Ba)=Sof(H2Bb)=Sof(C3B)=Sof(H3Ba)=Sof(H3Bb)=Sof(C4B)=
 Sof(H4Ba)=Sof(H4Bb)=Sof(C5B)=Sof(H5Ba)=Sof(H5Bb)=Sof(C6B)=Sof(H6Ba)=Sof(H6Bb)=
 Sof(C7B)=Sof(H7Ba)=Sof(H7Bb)=Sof(C8B)=Sof(H8Ba)=Sof(H8Bb)=Sof(C9B)=Sof(H9Ba)=
 Sof(H9Bb)=Sof(C10B)=Sof(H10c)=Sof(H10d)=Sof(C11B)=Sof(H11c)=Sof(H11d)=
 Sof(C12B)=Sof(H12c)=Sof(H12d)=Sof(N1B)=Sof(H1Bc)=Sof(H1Bd)=Sof(H1Be)=Sof(N2B)=
 Sof(N3B)=Sof(C16B)=Sof(C17B)=Sof(H17B)=Sof(C18B)=Sof(H18B)=Sof(C13B)=Sof(C14B)=
 Sof(H14B)=Sof(C15B)=Sof(H15B)=Sof(C24B)=Sof(H24B)=Sof(C19B)=Sof(C20B)=
 Sof(H20B)=Sof(C21B)=Sof(H21B)=Sof(C22B)=Sof(H22B)=Sof(C23B)=Sof(H23B)=Sof(F1B)=
 Sof(F2B)=Sof(F3B)=Sof(F4B)=1-FVAR(1)
 Sof(F1A)=Sof(F2A)=Sof(F3A)=Sof(F4A)=Sof(O2A)=Sof(N1A)=Sof(H1Ac)=Sof(H1Ad)=
 Sof(H1Ae)=Sof(O1A)=Sof(O3A)=Sof(O4A)=Sof(O5A)=Sof(O6A)=Sof(N2A)=Sof(N3A)=
 Sof(C1A)=Sof(H1Aa)=Sof(H1Ab)=Sof(C2A)=Sof(H2Aa)=Sof(H2Ab)=Sof(C3A)=Sof(H3Aa)=
 Sof(H3Ab)=Sof(C4A)=Sof(H4Aa)=Sof(H4Ab)=Sof(C5A)=Sof(H5Aa)=Sof(H5Ab)=Sof(C6A)=
 Sof(H6Aa)=Sof(H6Ab)=Sof(C7A)=Sof(H7Aa)=Sof(H7Ab)=Sof(C8A)=Sof(H8Aa)=Sof(H8Ab)=
 Sof(C9A)=Sof(H9Aa)=Sof(H9Ab)=Sof(C10A)=Sof(H10a)=Sof(H10b)=Sof(C11A)=Sof(H11a)=
 Sof(H11b)=Sof(C12A)=Sof(H12a)=Sof(H12b)=Sof(C15A)=Sof(H15A)=Sof(C14A)=
 Sof(H14A)=Sof(C13A)=Sof(C18A)=Sof(H18A)=Sof(C17A)=Sof(H17A)=Sof(C16A)=
 Sof(C19A)=Sof(C20A)=Sof(H20A)=Sof(C21A)=Sof(H21A)=Sof(C22A)=Sof(H22A)=
 Sof(C23A)=Sof(H23A)=Sof(C24A)=Sof(H24A)=FVAR(1)
5.a Secondary CH2 refined with riding coordinates:
 C1B(H1Ba,H1Bb), C2B(H2Ba,H2Bb), C3B(H3Ba,H3Bb), C4B(H4Ba,H4Bb), C5B(H5Ba,
 H5Bb), C6B(H6Ba,H6Bb), C7B(H7Ba,H7Bb), C8B(H8Ba,H8Bb), C9B(H9Ba,H9Bb),
 C10B(H10c,H10d), C11B(H11c,H11d), C12B(H12c,H12d), C1A(H1Aa,H1Ab), C2A(H2Aa,
 H2Ab), C3A(H3Aa,H3Ab), C4A(H4Aa,H4Ab), C5A(H5Aa,H5Ab), C6A(H6Aa,H6Ab),
 C7A(H7Aa,H7Ab), C8A(H8Aa,H8Ab), C9A(H9Aa,H9Ab), C10A(H10a,H10b), C11A(H11a,
 H11b), C12A(H12a,H12b)
5.b Aromatic/amide H refined with riding coordinates:
 C17B(H17B), C18B(H18B), C14B(H14B), C15B(H15B), C24B(H24B), C20B(H20B),
 C21B(H21B), C22B(H22B), C23B(H23B), C15A(H15A), C14A(H14A), C18A(H18A),
 C17A(H17A), C20A(H20A), C21A(H21A), C22A(H22A), C23A(H23A), C24A(H24A)
5.c Fitted hexagon refined as free rotating group:
 C16B(C17B,C18B,C13B,C14B,C15B), C24B(C19B,C20B,C21B,C22B,C23B), C15A(C14A,
 C13A,C18A,C17A,C16A), C19A(C20A,C21A,C22A,C23A,C24A)
5.d Idealised Me refined as rotating group:
 N1A(H1Ac,H1Ad,H1Ae), N1B(H1Bc,H1Bd,H1Be)
;
_olex2_submission_special_instructions 'No special instructions were received'

loop_
_space_group_symop_operation_xyz
'x, y, z'
'-x+1/2, y+1/2, -z+1/2'
'-x, -y, -z'
'x-1/2, -y-1/2, z-1/2'

loop_
_atom_site_label
_atom_site_type_symbol
_atom_site_fract_x
_atom_site_fract_y
_atom_site_fract_z
_atom_site_U_iso_or_equiv
_atom_site_adp_type
_atom_site_occupancy
_atom_site_site_symmetry_order
_atom_site_calc_flag
_atom_site_refinement_flags_posn
_atom_site_refinement_flags_adp
_atom_site_refinement_flags_occupancy
_atom_site_disorder_assembly
_atom_site_disorder_group
B B 0.3146(4) 0.61678(13) 0.10115(13) 0.0902(7) Uani 1 1 d . . . . .
F1A F 0.3671(8) 0.6007(3) 0.1721(2) 0.162(2) Uani 0.713(4) 1 d D . P A 2
F2A F 0.4309(7) 0.6348(3) 0.0613(2) 0.182(3) Uani 0.713(4) 1 d D . P A 2
F3A F 0.2612(4) 0.55263(16) 0.07115(19) 0.1110(9) Uani 0.713(4) 1 d D . P A 2
F4A F 0.2109(9) 0.6660(3) 0.0961(4) 0.271(4) Uani 0.713(4) 1 d D . P A 2
O2A O 0.4465(4) 0.8882(2) 0.1802(2) 0.0859(8) Uani 0.713(4) 1 d D . P A 1
O1B O 0.631(2) 0.7831(10) 0.1389(10) 0.117(6) Uani 0.287(4) 1 d D . P A 2
O2B O 0.3946(14) 0.8695(5) 0.1954(5) 0.104(3) Uani 0.287(4) 1 d D . P A 2
O3B O 0.5355(7) 0.9593(3) 0.3061(3) 0.0968(19) Uani 0.287(4) 1 d D . P A 2
O4B O 0.820(2) 0.9230(10) 0.3757(10) 0.111(5) Uani 0.287(4) 1 d D . P A 2
O5B O 1.005(2) 0.8199(9) 0.3283(11) 0.133(6) Uani 0.287(4) 1 d D . P A 2
O6B O 0.8997(19) 0.7310(9) 0.2334(8) 0.127(5) Uani 0.287(4) 1 d D . P A 2
C1B C 0.5141(17) 0.8154(9) 0.0858(9) 0.088(6) Uani 0.287(4) 1 d D U P A 2
H1BA H 0.4771 0.7818 0.0468 0.105 Uiso 0.287(4) 1 calc R . P A 2
H1BB H 0.5625 0.8553 0.0631 0.105 Uiso 0.287(4) 1 calc R . P A 2
C2B C 0.3753(17) 0.8401(7) 0.1217(7) 0.080(5) Uani 0.287(4) 1 d D U P A 2
H2BA H 0.3194 0.8753 0.0889 0.096 Uiso 0.287(4) 1 calc R . P A 2
H2BB H 0.3020 0.8002 0.1222 0.096 Uiso 0.287(4) 1 calc R . P A 2
C3B C 0.344(3) 0.9410(10) 0.1939(12) 0.115(6) Uani 0.287(4) 1 d D U P A 2
H3BA H 0.2314 0.9463 0.1727 0.138 Uiso 0.287(4) 1 calc R . P A 2
H3BB H 0.4116 0.9711 0.1673 0.138 Uiso 0.287(4) 1 calc R . P A 2
C4B C 0.369(2) 0.9541(15) 0.2750(14) 0.122(7) Uani 0.287(4) 1 d D U P A 2
H4BA H 0.3146 0.9977 0.2851 0.146 Uiso 0.287(4) 1 calc R . P A 2
H4BB H 0.3192 0.9160 0.2998 0.146 Uiso 0.287(4) 1 calc R . P A 2
C5B C 0.5850(18) 0.9821(8) 0.3812(8) 0.109(4) Uani 0.287(4) 1 d D U P A 2
H5BA H 0.5474 0.9484 0.4155 0.131 Uiso 0.287(4) 1 calc R . P A 2
H5BB H 0.5357 1.0276 0.3891 0.131 Uiso 0.287(4) 1 calc R . P A 2
C6B C 0.7618(19) 0.9886(11) 0.3970(12) 0.113(6) Uani 0.287(4) 1 d D U P A 2
H6BA H 0.8010 1.0267 0.3681 0.135 Uiso 0.287(4) 1 calc R . P A 2
H6BB H 0.7953 0.9975 0.4496 0.135 Uiso 0.287(4) 1 calc R . P A 2
C7B C 0.989(3) 0.9275(14) 0.3990(16) 0.119(6) Uani 0.287(4) 1 d D U P A 2
H7BA H 1.0078 0.9418 0.4510 0.143 Uiso 0.287(4) 1 calc R . P A 2
H7BB H 1.0356 0.9631 0.3696 0.143 Uiso 0.287(4) 1 calc R . P A 2
C8B C 1.067(4) 0.8583(13) 0.3898(12) 0.119(8) Uani 0.287(4) 1 d D U P A 2
H8BA H 1.1811 0.8663 0.3874 0.143 Uiso 0.287(4) 1 calc R . P A 2
H8BB H 1.0586 0.8299 0.4339 0.143 Uiso 0.287(4) 1 calc R . P A 2
C9B C 1.080(3) 0.7524(11) 0.3374(11) 0.148(7) Uani 0.287(4) 1 d D U P A 2
H9BA H 1.0236 0.7214 0.3679 0.177 Uiso 0.287(4) 1 calc R . P A 2
H9BB H 1.1927 0.7564 0.3591 0.177 Uiso 0.287(4) 1 calc R . P A 2
C10B C 1.066(2) 0.7282(13) 0.2603(12) 0.118(7) Uani 0.287(4) 1 d D U P A 2
H10C H 1.1265 0.7587 0.2310 0.141 Uiso 0.287(4) 1 calc R . P A 2
H10D H 1.1059 0.6802 0.2578 0.141 Uiso 0.287(4) 1 calc R . P A 2
C11B C 0.865(3) 0.7108(12) 0.1568(10) 0.174(7) Uani 0.287(4) 1 d D U P A 2
H11C H 0.8646 0.6595 0.1564 0.209 Uiso 0.287(4) 1 calc R . P A 2
H11D H 0.9588 0.7251 0.1336 0.209 Uiso 0.287(4) 1 calc R . P A 2
C12B C 0.724(3) 0.7326(13) 0.1056(13) 0.134(8) Uani 0.287(4) 1 d D U P A 2
H12C H 0.7588 0.7526 0.0609 0.161 Uiso 0.287(4) 1 calc R . P A 2
H12D H 0.6573 0.6915 0.0910 0.161 Uiso 0.287(4) 1 calc R . P A 2
N1A N 0.6536(9) 0.8091(3) 0.2940(3) 0.0547(11) Uani 0.713(4) 1 d . . P A 1
H1AC H 0.6033 0.8500 0.2995 0.066 Uiso 0.713(4) 1 calc GR . P A 1
H1AD H 0.6374 0.7961 0.2463 0.066 Uiso 0.713(4) 1 calc GR . P A 1
H1AE H 0.7593 0.8143 0.3085 0.066 Uiso 0.713(4) 1 calc GR . P A 1
N1B N 0.685(2) 0.8150(10) 0.2961(10) 0.067(4) Uani 0.287(4) 1 d . . P A 2
H1BC H 0.6093 0.8348 0.2632 0.081 Uiso 0.287(4) 1 calc GR . P A 2
H1BD H 0.7543 0.7911 0.2719 0.081 Uiso 0.287(4) 1 calc GR . P A 2
H1BE H 0.7380 0.8485 0.3240 0.081 Uiso 0.287(4) 1 calc GR . P A 2
N2B N 0.4405(10) 0.6262(4) 0.5086(7) 0.093(3) Uani 0.287(4) 1 d D U P A 2
N3B N 0.3502(11) 0.5810(4) 0.4774(6) 0.087(3) Uani 0.287(4) 1 d D U P A 2
C16B C 0.4858(11) 0.6715(5) 0.4415(5) 0.058(2) Uani 0.287(4) 1 d D . P A 2
C17B C 0.4569(13) 0.6603(5) 0.3649(5) 0.078(3) Uani 0.287(4) 1 d G . P A 2
H17B H 0.3968 0.6213 0.3461 0.094 Uiso 0.287(4) 1 calc R . P A 2
C18B C 0.5178(18) 0.7075(7) 0.3165(4) 0.078(4) Uani 0.287(4) 1 d G . P A 2
H18B H 0.4985 0.7000 0.2652 0.094 Uiso 0.287(4) 1 calc R . P A 2
C13B C 0.6076(19) 0.7657(7) 0.3447(5) 0.085(4) Uani 0.287(4) 1 d G . P A 2
C14B C 0.6365(17) 0.7769(6) 0.4213(6) 0.068(2) Uani 0.287(4) 1 d G . P A 2
H14B H 0.6966 0.8159 0.4401 0.081 Uiso 0.287(4) 1 calc R . P A 2
C15B C 0.5756(15) 0.7298(6) 0.4697(4) 0.071(2) Uani 0.287(4) 1 d G . P A 2
H15B H 0.5949 0.7373 0.5210 0.085 Uiso 0.287(4) 1 calc R . P A 2
C24B C 0.2037(18) 0.4859(8) 0.5203(5) 0.101(4) Uani 0.287(4) 1 d . . P A 2
H24B H 0.1636 0.4815 0.4700 0.121 Uiso 0.287(4) 1 calc R . P A 2
C19B C 0.3108(13) 0.5403(7) 0.5439(5) 0.083(4) Uani 0.287(4) 1 d DG . P A 2
C20B C 0.3706(12) 0.5469(6) 0.6191(6) 0.076(3) Uani 0.287(4) 1 d G . P A 2
H20B H 0.4423 0.5833 0.6349 0.091 Uiso 0.287(4) 1 calc R . P A 2
C21B C 0.3233(17) 0.4992(7) 0.6706(5) 0.103(4) Uani 0.287(4) 1 d G . P A 2
H21B H 0.3633 0.5037 0.7209 0.124 Uiso 0.287(4) 1 calc R . P A 2
C22B C 0.216(2) 0.4449(7) 0.6470(8) 0.078(5) Uani 0.287(4) 1 d G . P A 2
H22B H 0.1846 0.4130 0.6815 0.094 Uiso 0.287(4) 1 calc R . P A 2
C23B C 0.156(2) 0.4382(7) 0.5719(8) 0.156(10) Uani 0.287(4) 1 d G . P A 2
H23B H 0.0847 0.4019 0.5561 0.187 Uiso 0.287(4) 1 calc R . P A 2
F1B F 0.2981(19) 0.6224(7) 0.1738(7) 0.150(5) Uani 0.287(4) 1 d D . P A 1
F2B F 0.4727(12) 0.6186(6) 0.0908(10) 0.204(8) Uani 0.287(4) 1 d D . P A 1
F3B F 0.1841(17) 0.5876(7) 0.0648(5) 0.186(6) Uani 0.287(4) 1 d D . P A 1
F4B F 0.2632(14) 0.6855(4) 0.0818(5) 0.166(5) Uani 0.287(4) 1 d D . P A 1
O1A O 0.6169(7) 0.7692(3) 0.1410(2) 0.0731(9) Uani 0.713(4) 1 d D . P A 1
O3A O 0.4602(3) 0.92214(12) 0.33287(12) 0.0898(7) Uani 0.713(4) 1 d D . P A 1
O4A O 0.7988(7) 0.9214(2) 0.3900(3) 0.0767(10) Uani 0.713(4) 1 d D . P A 1
O5A O 1.0135(6) 0.8354(3) 0.3244(2) 0.0760(9) Uani 0.713(4) 1 d D . P A 1
O6A O 0.8824(7) 0.7137(2) 0.2368(3) 0.0832(12) Uani 0.713(4) 1 d D . P A 1
N2A N 0.3818(4) 0.60268(17) 0.46045(13) 0.0597(7) Uani 0.713(4) 1 d D U P A 1
N3A N 0.4171(4) 0.60088(16) 0.53000(13) 0.0616(6) Uani 0.713(4) 1 d D U P A 1
C1A C 0.5159(10) 0.8089(4) 0.0904(4) 0.102(3) Uani 0.713(4) 1 d D U P A 1
H1AA H 0.4697 0.7785 0.0499 0.122 Uiso 0.713(4) 1 calc R . P A 1
H1AB H 0.5795 0.8450 0.0695 0.122 Uiso 0.713(4) 1 calc R . P A 1
C2A C 0.3857(10) 0.8428(5) 0.1231(5) 0.127(3) Uani 0.713(4) 1 d D U P A 1
H2AA H 0.3179 0.8691 0.0849 0.152 Uiso 0.713(4) 1 calc R . P A 1
H2AB H 0.3192 0.8069 0.1425 0.152 Uiso 0.713(4) 1 calc R . P A 1
C3A C 0.3261(11) 0.9275(4) 0.2120(4) 0.0962(16) Uani 0.713(4) 1 d D U P A 1
H3AA H 0.2494 0.8950 0.2297 0.115 Uiso 0.713(4) 1 calc R . P A 1
H3AB H 0.2675 0.9574 0.1741 0.115 Uiso 0.713(4) 1 calc R . P A 1
C4A C 0.4007(9) 0.9721(4) 0.2751(4) 0.0927(16) Uani 0.713(4) 1 d D U P A 1
H4AA H 0.4886 1.0002 0.2604 0.111 Uiso 0.713(4) 1 calc R . P A 1
H4AB H 0.3210 1.0035 0.2921 0.111 Uiso 0.713(4) 1 calc R . P A 1
C5A C 0.5295(6) 0.9563(3) 0.3998(2) 0.1048(13) Uani 0.713(4) 1 d D U P A 1
H5AA H 0.5279 0.9238 0.4412 0.126 Uiso 0.713(4) 1 calc R . P A 1
H5AB H 0.4629 0.9967 0.4088 0.126 Uiso 0.713(4) 1 calc R . P A 1
C6A C 0.6978(8) 0.9806(2) 0.3980(3) 0.0874(16) Uani 0.713(4) 1 d D U P A 1
H6AA H 0.7014 1.0130 0.3566 0.105 Uiso 0.713(4) 1 calc R . P A 1
H6AB H 0.7360 1.0056 0.4439 0.105 Uiso 0.713(4) 1 calc R . P A 1
C7A C 0.9638(9) 0.9354(3) 0.3970(5) 0.096(2) Uani 0.713(4) 1 d D U P A 1
H7AA H 0.9973 0.9600 0.4435 0.116 Uiso 0.713(4) 1 calc R . P A 1
H7AB H 0.9873 0.9655 0.3563 0.116 Uiso 0.713(4) 1 calc R . P A 1
C8A C 1.0528(12) 0.8684(5) 0.3956(4) 0.094(2) Uani 0.713(4) 1 d D U P A 1
H8AA H 1.1683 0.8774 0.4050 0.113 Uiso 0.713(4) 1 calc R . P A 1
H8AB H 1.0241 0.8373 0.4345 0.113 Uiso 0.713(4) 1 calc R . P A 1
C9A C 1.0982(7) 0.7727(3) 0.3153(3) 0.0931(13) Uani 0.713(4) 1 d D U P A 1
H9AA H 1.0801 0.7394 0.3542 0.112 Uiso 0.713(4) 1 calc R . P A 1
H9AB H 1.2133 0.7826 0.3197 0.112 Uiso 0.713(4) 1 calc R . P A 1
C10A C 1.0413(7) 0.7405(4) 0.2390(4) 0.0953(16) Uani 0.713(4) 1 d D U P A 1
H10A H 1.0435 0.7763 0.2007 0.114 Uiso 0.713(4) 1 calc R . P A 1
H10B H 1.1141 0.7026 0.2290 0.114 Uiso 0.713(4) 1 calc R . P A 1
C11A C 0.8205(5) 0.68291(18) 0.1698(3) 0.0876(11) Uani 0.713(4) 1 d D U P A 1
H11A H 0.7370 0.6492 0.1784 0.105 Uiso 0.713(4) 1 calc R . P A 1
H11B H 0.9060 0.6572 0.1499 0.105 Uiso 0.713(4) 1 calc R . P A 1
C12A C 0.7503(9) 0.7365(3) 0.1137(4) 0.0849(15) Uani 0.713(4) 1 d D U P A 1
H12A H 0.8313 0.7717 0.1061 0.102 Uiso 0.713(4) 1 calc R . P A 1
H12B H 0.7150 0.7136 0.0663 0.102 Uiso 0.713(4) 1 calc R . P A 1
C15A C 0.5435(5) 0.7093(2) 0.45774(14) 0.0614(9) Uani 0.713(4) 1 d . . P A 1
H15A H 0.5578 0.7120 0.5096 0.074 Uiso 0.713(4) 1 calc R . P A 1
C14A C 0.6121(6) 0.76020(19) 0.4160(2) 0.0646(9) Uani 0.713(4) 1 d G . P A 1
H14A H 0.6722 0.7970 0.4400 0.077 Uiso 0.713(4) 1 calc R . P A 1
C13A C 0.5907(6) 0.7561(2) 0.3386(2) 0.0505(7) Uani 0.713(4) 1 d G . P A 1
C18A C 0.5008(6) 0.7011(2) 0.30282(14) 0.0592(8) Uani 0.713(4) 1 d G . P A 1
H18A H 0.4865 0.6983 0.2510 0.071 Uiso 0.713(4) 1 calc R . P A 1
C17A C 0.4323(5) 0.65014(18) 0.34451(17) 0.0592(7) Uani 0.713(4) 1 d G . P A 1
H17A H 0.3721 0.6133 0.3206 0.071 Uiso 0.713(4) 1 calc R . P A 1
C16A C 0.4536(4) 0.65425(17) 0.42197(17) 0.0581(8) Uani 0.713(4) 1 d G . P A 1
C19A C 0.3430(5) 0.5472(2) 0.5696(2) 0.0571(9) Uani 0.713(4) 1 d . . P A 1
C20A C 0.3757(5) 0.5472(3) 0.6471(2) 0.0804(11) Uani 0.713(4) 1 d G . P A 1
H20A H 0.4452 0.5809 0.6712 0.096 Uiso 0.713(4) 1 calc R . P A 1
C21A C 0.3046(7) 0.4968(3) 0.68839(19) 0.0949(14) Uani 0.713(4) 1 d G . P A 1
H21A H 0.3265 0.4967 0.7402 0.114 Uiso 0.713(4) 1 calc R . P A 1
C22A C 0.2007(8) 0.4464(3) 0.6523(3) 0.094(3) Uani 0.713(4) 1 d G . P A 1
H22A H 0.1531 0.4126 0.6800 0.113 Uiso 0.713(4) 1 calc R . P A 1
C23A C 0.1679(6) 0.4464(3) 0.5749(3) 0.0881(16) Uani 0.713(4) 1 d G . P A 1
H23A H 0.0984 0.4127 0.5507 0.106 Uiso 0.713(4) 1 calc R . P A 1
C24A C 0.2391(5) 0.4968(3) 0.5335(2) 0.0830(11) Uani 0.713(4) 1 d G . P A 1
H24A H 0.2172 0.4968 0.4817 0.100 Uiso 0.713(4) 1 calc R . P A 1

loop_
_atom_site_aniso_label
_atom_site_aniso_U_11
_atom_site_aniso_U_22
_atom_site_aniso_U_33
_atom_site_aniso_U_23
_atom_site_aniso_U_13
_atom_site_aniso_U_12
B 0.1181(19) 0.0835(14) 0.0715(12) -0.0071(10) 0.0216(11) -0.0233(13)
F1A 0.263(6) 0.140(3) 0.0720(18) 0.0024(18) -0.018(3) -0.056(3)
F2A 0.210(5) 0.231(5) 0.123(2) -0.048(2) 0.087(3) -0.116(4)
F3A 0.1253(18) 0.1070(17) 0.1011(17) -0.0222(14) 0.0166(13) -0.0230(13)
F4A 0.332(7) 0.220(5) 0.302(7) 0.116(5) 0.195(6) 0.173(5)
O2A 0.0678(15) 0.102(2) 0.0857(18) 0.0003(14) 0.0005(11) -0.0002(12)
O1B 0.132(11) 0.105(9) 0.111(8) -0.023(6) 0.002(6) 0.008(7)
O2B 0.115(8) 0.104(6) 0.085(5) 0.013(4) -0.020(4) 0.014(5)
O3B 0.096(4) 0.104(4) 0.094(4) -0.011(3) 0.027(3) 0.018(3)
O4B 0.130(8) 0.142(9) 0.064(5) -0.026(4) 0.032(4) -0.021(6)
O5B 0.076(6) 0.106(8) 0.210(14) 0.032(6) -0.007(6) -0.018(5)
O6B 0.091(8) 0.174(13) 0.108(8) -0.060(8) -0.010(5) 0.040(7)
C1B 0.084(8) 0.108(9) 0.068(7) 0.039(6) -0.003(6) -0.050(7)
C2B 0.083(8) 0.087(7) 0.064(7) 0.017(6) -0.011(6) -0.041(7)
C3B 0.096(10) 0.120(9) 0.124(12) 0.041(8) -0.004(8) 0.021(7)
C4B 0.097(9) 0.104(12) 0.163(13) 0.005(8) 0.015(8) 0.009(7)
C5B 0.109(9) 0.104(8) 0.119(9) -0.042(7) 0.036(7) -0.005(7)
C6B 0.117(11) 0.135(10) 0.087(6) -0.026(6) 0.015(7) -0.035(7)
C7B 0.083(7) 0.183(15) 0.090(10) 0.002(9) 0.006(6) -0.004(8)
C8B 0.079(10) 0.171(15) 0.103(14) 0.047(11) -0.006(8) -0.013(10)
C9B 0.125(12) 0.171(15) 0.143(13) 0.023(10) 0.002(9) 0.070(10)
C10B 0.068(6) 0.121(10) 0.155(13) -0.014(9) -0.018(7) 0.031(6)
C11B 0.165(13) 0.194(15) 0.157(13) -0.076(11) 0.000(11) 0.053(11)
C12B 0.142(13) 0.161(12) 0.112(10) -0.081(9) 0.060(9) -0.049(9)
N1A 0.044(3) 0.0653(15) 0.0547(15) -0.0077(11) 0.0061(14) 0.0012(16)
N1B 0.032(5) 0.102(7) 0.066(5) 0.015(4) 0.002(3) -0.004(4)
N2B 0.070(4) 0.091(6) 0.118(7) -0.010(5) 0.010(5) 0.015(4)
N3B 0.074(5) 0.068(5) 0.121(8) 0.000(4) 0.016(5) 0.006(3)
C16B 0.053(5) 0.062(5) 0.060(5) -0.006(4) 0.012(4) -0.008(3)
C17B 0.059(4) 0.075(4) 0.096(9) -0.032(5) -0.007(5) -0.003(3)
C18B 0.057(5) 0.111(9) 0.066(4) -0.004(5) 0.007(4) 0.015(5)
C13B 0.058(6) 0.112(9) 0.082(9) -0.026(6) -0.002(5) 0.019(5)
C14B 0.063(4) 0.093(6) 0.049(4) -0.001(3) 0.012(3) -0.013(4)
C15B 0.064(5) 0.085(7) 0.064(4) -0.002(4) 0.011(4) -0.009(4)
C24B 0.153(11) 0.079(6) 0.076(6) -0.008(5) 0.029(6) 0.000(6)
C19B 0.083(7) 0.128(9) 0.037(5) 0.010(6) 0.010(5) 0.058(7)
C20B 0.057(3) 0.115(6) 0.055(8) 0.033(6) 0.001(5) -0.005(3)
C21B 0.086(6) 0.182(11) 0.046(4) 0.044(6) 0.025(4) 0.018(6)
C22B 0.070(7) 0.076(8) 0.094(11) 0.017(7) 0.031(8) 0.010(5)
C23B 0.26(3) 0.119(13) 0.091(13) 0.025(9) 0.053(13) 0.027(13)
F1B 0.224(10) 0.150(8) 0.077(4) -0.028(5) 0.031(5) 0.029(6)
F2B 0.087(4) 0.128(6) 0.40(2) -0.120(10) 0.051(8) -0.021(4)
F3B 0.259(12) 0.191(10) 0.095(4) 0.008(6) -0.022(7) -0.166(9)
F4B 0.214(10) 0.103(4) 0.158(7) 0.069(5) -0.055(8) -0.044(6)
O1A 0.0897(18) 0.0817(18) 0.0489(13) -0.0025(11) 0.0128(11) -0.0196(14)
O3A 0.0881(13) 0.0969(14) 0.0861(13) 0.0063(10) 0.0175(10) 0.0290(11)
O4A 0.095(2) 0.0684(15) 0.066(2) -0.0127(12) 0.0101(17) 0.0049(12)
O5A 0.0649(17) 0.088(2) 0.0739(15) -0.0103(12) 0.0034(11) 0.0008(13)
O6A 0.082(2) 0.0694(12) 0.104(2) -0.0041(13) 0.0364(16) 0.0018(10)
N2A 0.0597(14) 0.0641(17) 0.0554(11) 0.0011(11) 0.0075(10) 0.0008(11)
N3A 0.0586(13) 0.0694(15) 0.0569(12) -0.0009(11) 0.0088(10) 0.0066(11)
C1A 0.138(6) 0.104(4) 0.057(3) 0.001(3) -0.011(3) -0.019(4)
C2A 0.117(5) 0.157(6) 0.094(5) -0.001(4) -0.031(4) 0.029(4)
C3A 0.073(2) 0.114(4) 0.099(3) 0.027(3) 0.002(2) 0.026(3)
C4A 0.091(3) 0.091(4) 0.097(3) 0.004(2) 0.018(2) 0.025(3)
C5A 0.123(4) 0.112(3) 0.082(2) -0.013(2) 0.022(2) 0.044(3)
C6A 0.117(5) 0.072(2) 0.0738(19) -0.0135(16) 0.012(3) 0.017(3)
C7A 0.117(5) 0.086(2) 0.081(3) -0.017(2) -0.006(3) -0.035(3)
C8A 0.066(3) 0.137(4) 0.075(3) -0.026(3) -0.005(2) -0.006(3)
C9A 0.0623(17) 0.106(3) 0.109(3) 0.006(2) 0.0045(19) 0.024(2)
C10A 0.063(3) 0.105(3) 0.122(4) -0.007(3) 0.028(3) 0.020(2)
C11A 0.100(2) 0.0648(15) 0.106(2) -0.0171(14) 0.0418(19) -0.0082(14)
C12A 0.101(3) 0.091(3) 0.066(2) -0.014(2) 0.0253(19) -0.023(2)
C15A 0.062(2) 0.072(3) 0.0490(12) -0.0075(13) 0.0038(12) -0.0029(18)
C14A 0.059(2) 0.0719(17) 0.061(2) -0.0107(14) 0.0013(13) -0.0037(13)
C13A 0.0426(15) 0.0606(14) 0.0484(16) 0.0011(12) 0.0063(12) 0.0046(12)
C18A 0.0570(17) 0.0659(17) 0.0531(12) -0.0062(12) 0.0016(12) 0.0036(13)
C17A 0.0570(17) 0.0655(17) 0.0538(14) -0.0078(11) 0.0024(12) -0.0031(11)
C16A 0.0508(16) 0.0664(18) 0.0550(19) -0.0137(15) -0.0007(14) 0.0059(12)
C19A 0.0570(15) 0.0737(14) 0.041(3) 0.0043(15) 0.0074(17) 0.0144(11)
C20A 0.0743(16) 0.126(3) 0.040(2) 0.009(2) 0.0052(18) -0.0008(17)
C21A 0.087(2) 0.146(3) 0.0537(19) 0.0202(19) 0.0193(19) -0.007(2)
C22A 0.105(5) 0.106(5) 0.078(4) 0.018(3) 0.034(4) 0.014(4)
C23A 0.115(3) 0.069(2) 0.083(4) -0.009(2) 0.023(2) -0.011(2)
C24A 0.117(3) 0.075(2) 0.0570(16) -0.0105(18) 0.0104(18) -0.003(2)

loop_
_atom_type_symbol
_atom_type_description
_atom_type_scat_dispersion_real
_atom_type_scat_dispersion_imag
_atom_type_scat_source
C C 0.0181 0.0091 'International Tables Vol C Tables 4.2.6.8 and 6.1.1.4'
H H 0.0000 0.0000 'International Tables Vol C Tables 4.2.6.8 and 6.1.1.4'
B B 0.0090 0.0039 'International Tables Vol C Tables 4.2.6.8 and 6.1.1.4'
F F 0.0727 0.0534 'International Tables Vol C Tables 4.2.6.8 and 6.1.1.4'
N N 0.0311 0.0180 'International Tables Vol C Tables 4.2.6.8 and 6.1.1.4'
O O 0.0492 0.0322 'International Tables Vol C Tables 4.2.6.8 and 6.1.1.4'

loop_
_geom_angle_atom_site_label_1
_geom_angle_atom_site_label_2
_geom_angle_atom_site_label_3
_geom_angle
F1A B F3A 103.1(3)
F2A B F1A 114.2(4)
F2A B F3A 103.5(3)
F4A B F1A 111.8(4)
F4A B F2A 108.2(4)
F4A B F3A 115.9(5)
F1B B F2B 111.1(9)
F1B B F4B 96.0(7)
F2B B F4B 102.3(7)
F3B B F1B 109.7(9)
F3B B F2B 134.1(9)
F3B B F4B 93.4(7)
C2A O2A C3A 114.5(6)
C12B O1B C1B 111.7(17)
C3B O2B C2B 110.9(13)
C4B O3B C5B 122.5(12)
C6B O4B C7B 103.2(19)
C8B O5B C9B 105(2)
C10B O6B C11B 112.8(16)
O1B C1B H1BA 109.6
O1B C1B H1BB 109.6
O1B C1B C2B 110.5(14)
H1BA C1B H1BB 108.1
C2B C1B H1BA 109.6
C2B C1B H1BB 109.6
O2B C2B C1B 122.2(13)
O2B C2B H2BA 106.8
O2B C2B H2BB 106.8
C1B C2B H2BA 106.8
C1B C2B H2BB 106.8
H2BA C2B H2BB 106.6
O2B C3B H3BA 112.2
O2B C3B H3BB 112.2
O2B C3B C4B 97.9(17)
H3BA C3B H3BB 109.8
C4B C3B H3BA 112.2
C4B C3B H3BB 112.2
O3B C4B C3B 114(2)
O3B C4B H4BA 108.8
O3B C4B H4BB 108.8
C3B C4B H4BA 108.8
C3B C4B H4BB 108.8
H4BA C4B H4BB 107.6
O3B C5B H5BA 109.3
O3B C5B H5BB 109.3
O3B C5B C6B 111.4(13)
H5BA C5B H5BB 108.0
C6B C5B H5BA 109.3
C6B C5B H5BB 109.3
O4B C6B C5B 104.2(16)
O4B C6B H6BA 110.9
O4B C6B H6BB 110.9
C5B C6B H6BA 110.9
C5B C6B H6BB 110.9
H6BA C6B H6BB 108.9
O4B C7B H7BA 109.6
O4B C7B H7BB 109.6
O4B C7B C8B 110(2)
H7BA C7B H7BB 108.1
C8B C7B H7BA 109.6
C8B C7B H7BB 109.6
O5B C8B C7B 116(2)
O5B C8B H8BA 108.4
O5B C8B H8BB 108.4
C7B C8B H8BA 108.4
C7B C8B H8BB 108.4
H8BA C8B H8BB 107.4
O5B C9B H9BA 111.6
O5B C9B H9BB 111.6
O5B C9B C10B 101.0(16)
H9BA C9B H9BB 109.4
C10B C9B H9BA 111.6
C10B C9B H9BB 111.6
O6B C10B C9B 105.9(18)
O6B C10B H10C 110.6
O6B C10B H10D 110.6
C9B C10B H10C 110.6
C9B C10B H10D 110.6
H10C C10B H10D 108.7
O6B C11B H11C 105.9
O6B C11B H11D 105.9
O6B C11B C12B 125.6(16)
H11C C11B H11D 106.2
C12B C11B H11C 105.9
C12B C11B H11D 105.9
O1B C12B C11B 111.2(18)
O1B C12B H12C 109.4
O1B C12B H12D 109.4
C11B C12B H12C 109.4
C11B C12B H12D 109.4
H12C C12B H12D 108.0
H1AC N1A H1AD 109.5
H1AC N1A H1AE 109.5
H1AD N1A H1AE 109.5
C13A N1A H1AC 109.5
C13A N1A H1AD 109.5
C13A N1A H1AE 109.5
H1BC N1B H1BD 109.5
H1BC N1B H1BE 109.5
H1BD N1B H1BE 109.5
C13B N1B H1BC 109.5
C13B N1B H1BD 109.5
C13B N1B H1BE 109.5
N3B N2B C16B 102.7(11)
N2B N3B C19B 100.1(12)
C17B C16B N2B 131.2(6)
C17B C16B C15B 120.0
C15B C16B N2B 108.7(6)
C16B C17B H17B 120.0
C16B C17B C18B 120.0
C18B C17B H17B 120.0
C17B C18B H18B 120.0
C13B C18B C17B 120.0
C13B C18B H18B 120.0
C18B C13B N1B 122.3(10)
C14B C13B N1B 117.5(10)
C14B C13B C18B 120.0
C13B C14B H14B 120.0
C15B C14B C13B 120.0
C15B C14B H14B 120.0
C16B C15B H15B 120.0
C14B C15B C16B 120.0
C14B C15B H15B 120.0
C19B C24B H24B 120.0
C19B C24B C23B 120.0
C23B C24B H24B 120.0
C24B C19B N3B 109.4(9)
C24B C19B C20B 120.0
C20B C19B N3B 130.4(9)
C19B C20B H20B 120.0
C21B C20B C19B 120.0
C21B C20B H20B 120.0
C20B C21B H21B 120.0
C22B C21B C20B 120.0
C22B C21B H21B 120.0
C21B C22B H22B 120.0
C21B C22B C23B 120.0
C23B C22B H22B 120.0
C24B C23B H23B 120.0
C22B C23B C24B 120.0
C22B C23B H23B 120.0
C1A O1A C12A 116.3(5)
C5A O3A C4A 112.3(4)
C7A O4A C6A 115.7(5)
C9A O5A C8A 114.6(5)
C11A O6A C10A 114.6(5)
N3A N2A C16A 117.7(4)
N2A N3A C19A 117.6(4)
O1A C1A H1AA 108.9
O1A C1A H1AB 108.9
O1A C1A C2A 113.2(6)
H1AA C1A H1AB 107.8
C2A C1A H1AA 108.9
C2A C1A H1AB 108.9
O2A C2A C1A 110.9(6)
O2A C2A H2AA 109.5
O2A C2A H2AB 109.5
C1A C2A H2AA 109.5
C1A C2A H2AB 109.5
H2AA C2A H2AB 108.0
O2A C3A H3AA 109.4
O2A C3A H3AB 109.4
O2A C3A C4A 111.0(7)
H3AA C3A H3AB 108.0
C4A C3A H3AA 109.4
C4A C3A H3AB 109.4
O3A C4A C3A 104.6(6)
O3A C4A H4AA 110.8
O3A C4A H4AB 110.8
C3A C4A H4AA 110.8
C3A C4A H4AB 110.8
H4AA C4A H4AB 108.9
O3A C5A H5AA 108.8
O3A C5A H5AB 108.8
O3A C5A C6A 113.7(4)
H5AA C5A H5AB 107.7
C6A C5A H5AA 108.8
C6A C5A H5AB 108.8
O4A C6A C5A 109.5(4)
O4A C6A H6AA 109.8
O4A C6A H6AB 109.8
C5A C6A H6AA 109.8
C5A C6A H6AB 109.8
H6AA C6A H6AB 108.2
O4A C7A H7AA 109.8
O4A C7A H7AB 109.8
O4A C7A C8A 109.2(5)
H7AA C7A H7AB 108.3
C8A C7A H7AA 109.8
C8A C7A H7AB 109.8
O5A C8A C7A 109.6(6)
O5A C8A H8AA 109.8
O5A C8A H8AB 109.8
C7A C8A H8AA 109.8
C7A C8A H8AB 109.8
H8AA C8A H8AB 108.2
O5A C9A H9AA 109.6
O5A C9A H9AB 109.6
O5A C9A C10A 110.1(5)
H9AA C9A H9AB 108.2
C10A C9A H9AA 109.6
C10A C9A H9AB 109.6
O6A C10A C9A 110.3(5)
O6A C10A H10A 109.6
O6A C10A H10B 109.6
C9A C10A H10A 109.6
C9A C10A H10B 109.6
H10A C10A H10B 108.1
O6A C11A H11A 109.2
O6A C11A H11B 109.2
O6A C11A C12A 112.1(4)
H11A C11A H11B 107.9
C12A C11A H11A 109.2
C12A C11A H11B 109.2
O1A C12A C11A 108.3(5)
O1A C12A H12A 110.0
O1A C12A H12B 110.0
C11A C12A H12A 110.0
C11A C12A H12B 110.0
H12A C12A H12B 108.4
C14A C15A H15A 120.0
C14A C15A C16A 120.0
C16A C15A H15A 120.0
C15A C14A H14A 120.0
C13A C14A C15A 120.0
C13A C14A H14A 120.0
C14A C13A N1A 121.4(4)
C14A C13A C18A 120.0
C18A C13A N1A 118.5(4)
C13A C18A H18A 120.0
C17A C18A C13A 120.0
C17A C18A H18A 120.0
C18A C17A H17A 120.0
C18A C17A C16A 120.0
C16A C17A H17A 120.0
N2A C16A C15A 122.5(2)
N2A C16A C17A 117.5(2)
C17A C16A C15A 120.0
C20A C19A N3A 117.7(3)
C20A C19A C24A 120.0
C24A C19A N3A 122.3(3)
C19A C20A H20A 120.0
C21A C20A C19A 120.0
C21A C20A H20A 120.0
C20A C21A H21A 120.0
C22A C21A C20A 120.0
C22A C21A H21A 120.0
C21A C22A H22A 120.0
C23A C22A C21A 120.0
C23A C22A H22A 120.0
C22A C23A H23A 120.0
C22A C23A C24A 120.0
C24A C23A H23A 120.0
C19A C24A H24A 120.0
C23A C24A C19A 120.0
C23A C24A H24A 120.0

loop_
_geom_bond_atom_site_label_1
_geom_bond_atom_site_label_2
_geom_bond_distance
B F1A 1.334(5)
B F2A 1.325(4)
B F3A 1.377(4)
B F4A 1.265(5)
B F1B 1.342(12)
B F2B 1.355(10)
B F3B 1.315(8)
B F4B 1.398(9)
O2A C2A 1.387(8)
O2A C3A 1.427(8)
O1B C1B 1.413(17)
O1B C12B 1.411(18)
O2B C2B 1.431(13)
O2B C3B 1.414(17)
O3B C4B 1.429(18)
O3B C5B 1.432(13)
O4B C6B 1.403(16)
O4B C7B 1.417(18)
O5B C8B 1.370(16)
O5B C9B 1.422(17)
O6B C10B 1.403(17)
O6B C11B 1.428(16)
C1B H1BA 0.9700
C1B H1BB 0.9700
C1B C2B 1.474(17)
C2B H2BA 0.9700
C2B H2BB 0.9700
C3B H3BA 0.9700
C3B H3BB 0.9700
C3B C4B 1.475(19)
C4B H4BA 0.9700
C4B H4BB 0.9700
C5B H5BA 0.9700
C5B H5BB 0.9700
C5B C6B 1.468(14)
C6B H6BA 0.9700
C6B H6BB 0.9700
C7B H7BA 0.9700
C7B H7BB 0.9700
C7B C8B 1.481(18)
C8B H8BA 0.9700
C8B H8BB 0.9700
C9B H9BA 0.9700
C9B H9BB 0.9700
C9B C10B 1.457(18)
C10B H10C 0.9700
C10B H10D 0.9700
C11B H11C 0.9700
C11B H11D 0.9700
C11B C12B 1.459(18)
C12B H12C 0.9700
C12B H12D 0.9700
N1A H1AC 0.8900
N1A H1AD 0.8900
N1A H1AE 0.8900
N1A C13A 1.428(8)
N1B H1BC 0.8900
N1B H1BD 0.8900
N1B H1BE 0.8900
N1B C13B 1.48(2)
N2B N3B 1.226(8)
N2B C16B 1.570(12)
N3B C19B 1.499(12)
C16B C17B 1.3900
C16B C15B 1.3900
C17B H17B 0.9300
C17B C18B 1.3900
C18B H18B 0.9300
C18B C13B 1.3900
C13B C14B 1.3900
C14B H14B 0.9300
C14B C15B 1.3900
C15B H15B 0.9300
C24B H24B 0.9300
C24B C19B 1.3900
C24B C23B 1.3900
C19B C20B 1.3900
C20B H20B 0.9300
C20B C21B 1.3900
C21B H21B 0.9300
C21B C22B 1.3900
C22B H22B 0.9300
C22B C23B 1.3900
C23B H23B 0.9300
O1A C1A 1.380(8)
O1A C12A 1.416(7)
O3A C4A 1.445(7)
O3A C5A 1.425(5)
O4A C6A 1.420(6)
O4A C7A 1.388(8)
O5A C8A 1.428(6)
O5A C9A 1.400(6)
O6A C10A 1.413(7)
O6A C11A 1.381(6)
N2A N3A 1.253(3)
N2A C16A 1.379(4)
N3A C19A 1.428(4)
C1A H1AA 0.9700
C1A H1AB 0.9700
C1A C2A 1.449(9)
C2A H2AA 0.9700
C2A H2AB 0.9700
C3A H3AA 0.9700
C3A H3AB 0.9700
C3A C4A 1.487(9)
C4A H4AA 0.9700
C4A H4AB 0.9700
C5A H5AA 0.9700
C5A H5AB 0.9700
C5A C6A 1.480(7)
C6A H6AA 0.9700
C6A H6AB 0.9700
C7A H7AA 0.9700
C7A H7AB 0.9700
C7A C8A 1.468(9)
C8A H8AA 0.9700
C8A H8AB 0.9700
C9A H9AA 0.9700
C9A H9AB 0.9700
C9A C10A 1.524(8)
C10A H10A 0.9700
C10A H10B 0.9700
C11A H11A 0.9700
C11A H11B 0.9700
C11A C12A 1.497(7)
C12A H12A 0.9700
C12A H12B 0.9700
C15A H15A 0.9300
C15A C14A 1.3900
C15A C16A 1.3900
C14A H14A 0.9300
C14A C13A 1.3900
C13A C18A 1.3900
C18A H18A 0.9300
C18A C17A 1.3900
C17A H17A 0.9300
C17A C16A 1.3900
C19A C20A 1.3900
C19A C24A 1.3900
C20A H20A 0.9300
C20A C21A 1.3900
C21A H21A 0.9300
C21A C22A 1.3900
C22A H22A 0.9300
C22A C23A 1.3900
C23A H23A 0.9300
C23A C24A 1.3900
C24A H24A 0.9300

loop_
_geom_torsion_atom_site_label_1
_geom_torsion_atom_site_label_2
_geom_torsion_atom_site_label_3
_geom_torsion_atom_site_label_4
_geom_torsion
O2A C3A C4A O3A -68.5(7)
O1B C1B C2B O2B 37.2(17)
O2B C3B C4B O3B 73(2)
O3B C5B C6B O4B -52(2)
O4B C7B C8B O5B 37(3)
O5B C9B C10B O6B -56(2)
O6B C11B C12B O1B 6(4)
C1B O1B C12B C11B 168(2)
C2B O2B C3B C4B 177.0(14)
C3B O2B C2B C1B 116.5(17)
C4B O3B C5B C6B -175.1(18)
C5B O3B C4B C3B 170.5(15)
C6B O4B C7B C8B 172(2)
C7B O4B C6B C5B -173.8(19)
C8B O5B C9B C10B -156(2)
C9B O5B C8B C7B -171(2)
C10B O6B C11B C12B -155(3)
C11B O6B C10B C9B 178.1(18)
C12B O1B C1B C2B 153.2(16)
N1A C13A C18A C17A -177.4(5)
N1B C13B C14B C15B -175.9(14)
N2B N3B C19B C24B 178.6(8)
N2B N3B C19B C20B -5.6(13)
N2B C16B C17B C18B -176.6(11)
N2B C16B C15B C14B 177.3(8)
N3B N2B C16B C17B -9.2(13)
N3B N2B C16B C15B 173.9(8)
N3B C19B C20B C21B -175.5(12)
C16B N2B N3B C19B -179.6(8)
C16B C17B C18B C13B 0.0
C17B C16B C15B C14B 0.0
C17B C18B C13B N1B 175.7(15)
C17B C18B C13B C14B 0.0
C18B C13B C14B C15B 0.0
C13B C14B C15B C16B 0.0
C15B C16B C17B C18B 0.0
C24B C19B C20B C21B 0.0
C19B C24B C23B C22B 0.0
C19B C20B C21B C22B 0.0
C20B C21B C22B C23B 0.0
C21B C22B C23B C24B 0.0
C23B C24B C19B N3B 176.4(9)
C23B C24B C19B C20B 0.0
O1A C1A C2A O2A 60.1(9)
O3A C5A C6A O4A -62.5(5)
O4A C7A C8A O5A 64.5(10)
O5A C9A C10A O6A -70.3(7)
O6A C11A C12A O1A -63.8(6)
N2A N3A C19A C20A -176.9(3)
N2A N3A C19A C24A 2.0(5)
N3A N2A C16A C15A -9.3(4)
N3A N2A C16A C17A 171.2(3)
N3A C19A C20A C21A 179.0(4)
N3A C19A C24A C23A -178.9(4)
C1A O1A C12A C11A -166.5(6)
C2A O2A C3A C4A 177.2(6)
C3A O2A C2A C1A 175.9(6)
C4A O3A C5A C6A -80.8(5)
C5A O3A C4A C3A -177.1(5)
C6A O4A C7A C8A 173.8(6)
C7A O4A C6A C5A -172.1(6)
C8A O5A C9A C10A 177.5(6)
C9A O5A C8A C7A 176.8(6)
C10A O6A C11A C12A -83.2(7)
C11A O6A C10A C9A -179.6(4)
C12A O1A C1A C2A -178.0(6)
C15A C14A C13A N1A 177.3(5)
C15A C14A C13A C18A 0.0
C14A C15A C16A N2A -179.4(3)
C14A C15A C16A C17A 0.0
C14A C13A C18A C17A 0.0
C13A C18A C17A C16A 0.0
C18A C17A C16A N2A 179.4(3)
C18A C17A C16A C15A 0.0
C16A N2A N3A C19A -179.7(3)
C16A C15A C14A C13A 0.0
C19A C20A C21A C22A 0.0
C20A C19A C24A C23A 0.0
C20A C21A C22A C23A 0.0
C21A C22A C23A C24A 0.0
C22A C23A C24A C19A 0.0
C24A C19A C20A C21A 0.0
